data_2006247
loop_
_publ_author_name
'Stark, Joseph L.'
'Whitmire, Kenton H.'

_publ_section_title
;
 <i>trans</i>-Dibromobis(triphenylphosphine)palladium(II)
 Tetrahydrofuran Solvate and
 <i>trans</i>-Dichlorobis(triphenylphosphine)palladium(II)
 Bis(chloroform) Solvate
;
_journal_issue 6
_journal_name_full 'Acta Crystallographica Section C'
_journal_page_first IUC9700007
_journal_paper_doi 10.1107/S0108270197099502
_journal_volume 53
_journal_year 1997
_chemical_formula_moiety 'C36 H30 Br2 P2 Pd,C4 H8 O'
_chemical_formula_structural
;
[(C6H5)3P]2PdBr2 . C4H8O
;
_chemical_formula_sum 'C40 H38 Br2 O P2 Pd'
_chemical_formula_weight 862.86
_chemical_name_common
;
bis(triphenylphosphine)palladium bromide
;
_chemical_name_systematic
;
 trans-dibromobis(triphenylphosphine)palladium(II)
;
_space_group_IT_number 2
_symmetry_cell_setting triclinic
_symmetry_space_group_name_Hall '-P 1'
_symmetry_space_group_name_H-M 'P -1'
_audit_creation_method SHELXL
_cell_angle_alpha 92.16(3)
_cell_angle_beta 92.81(3)
_cell_angle_gamma 98.73(3)
_cell_formula_units_Z 2
_cell_length_a 9.356(2)
_cell_length_b 9.609(2)
_cell_length_c 20.529(4)
_cell_measurement_reflns_used 25
_cell_measurement_temperature 223(2)
_cell_measurement_theta_max 6.08
_cell_measurement_theta_min 3.74
_cell_volume 1820.1(7)
_computing_cell_refinement 'TEXSAN 5.0'
_computing_data_collection 'TEXSAN 5.0'
_computing_data_reduction 'TEXSAN 5.0'
_computing_molecular_graphics SHELXTL-PLUS
_computing_publication_material SHELXL-93
_computing_structure_refinement 'SHELXL-93 (Sheldrick, 1993)'
_computing_structure_solution 'SHELXS-86 (Sheldrick, 1990)'
_diffrn_ambient_temperature 223(2)
_diffrn_measurement_device 'Rigaku AFC%-5'
_diffrn_measurement_method \w-scans
_diffrn_radiation_monochromator graphite
_diffrn_radiation_source 'normal-focus sealed tube'
_diffrn_radiation_type MoK\a
_diffrn_radiation_wavelength 0.71073
_diffrn_reflns_av_R_equivalents 0.0205
_diffrn_reflns_av_sigmaI/netI 0.0397
_diffrn_reflns_limit_h_max 9
_diffrn_reflns_limit_h_min -10
_diffrn_reflns_limit_k_max 10
_diffrn_reflns_limit_k_min 0
_diffrn_reflns_limit_l_max 22
_diffrn_reflns_limit_l_min -24
_diffrn_reflns_number 5097
_diffrn_reflns_theta_max 24.85
_diffrn_reflns_theta_min 2.15
_diffrn_standards_decay_% 0
_diffrn_standards_interval_count 150
_diffrn_standards_number 3
_exptl_absorpt_coefficient_mu 2.824
_exptl_absorpt_correction_T_max 0.568
_exptl_absorpt_correction_T_min 0.517
_exptl_absorpt_correction_type psi-scan
_exptl_crystal_colour orange
_exptl_crystal_density_diffrn 1.574
_exptl_crystal_density_method 'not measured'
_exptl_crystal_description block
_exptl_crystal_F_000 864
_exptl_crystal_size_max 0.25
_exptl_crystal_size_mid 0.25
_exptl_crystal_size_min 0.20
_refine_diff_density_max 0.908
_refine_diff_density_min -1.257
_refine_ls_extinction_coef 0.0013(4)
_refine_ls_extinction_method SHELXL
_refine_ls_goodness_of_fit_all 1.051
_refine_ls_goodness_of_fit_obs 1.080
_refine_ls_hydrogen_treatment constr
_refine_ls_matrix_type full
_refine_ls_number_parameters 416
_refine_ls_number_reflns 4756
_refine_ls_number_restraints 0
_refine_ls_restrained_S_all 1.056
_refine_ls_restrained_S_obs 1.080
_refine_ls_R_factor_all 0.0592
_refine_ls_R_factor_obs .0470
_refine_ls_shift/esd_max 0.002
_refine_ls_shift/esd_mean 0.000
_refine_ls_structure_factor_coef Fsqd
_refine_ls_weighting_details 'w=1/[\s^2^(Fo^2^)+(0.0589P)^2^+11.8164P] where P=(Fo^2^+2Fc^2^)/3'
_refine_ls_weighting_scheme calc
_refine_ls_wR_factor_all 0.1418
_refine_ls_wR_factor_obs .1316
_reflns_number_observed 3991
_reflns_number_total 4758
_reflns_observed_criterion >2sigma(I)
_cod_data_source_file qa0004.cif
_cod_data_source_block 1
_cod_depositor_comments
;
The following automatic conversions were performed:
'_symmetry_cell_setting' value 'Triclinic' changed to 'triclinic'
according to '/home/saulius/struct/CIF-dictionaries/cif_core.dic'
dictionary named 'cif_core.dic' version 2.4.1 from 2010-06-29.

Automatic conversion script
Id: cif_fix_enum 1527 2010-12-29 10:47:43Z saulius 

The following automatic conversions were performed:

'_symmetry_cell_setting' value 'Triclinic' changed to 'triclinic'
according to /home/saulius/struct/CIF-dictionaries/cif_core.dic
dictionary named 'cif_core.dic' version 2.4.1 from 2010-06-29.

Automatic conversion script
Id: cif_fix_values 1715 2011-07-08 13:25:40Z adriana 

The following automatic conversions were performed:

'_refine_ls_weighting_scheme' value 'calc
w=1/[\s^2^(Fo^2^)+(0.0589P)^2^+11.8164P] where P=(Fo^2^+2Fc^2^)/3'
was changed to 'calc'. New tag '_refine_ls_weighting_details' was
created. The value of the new tag was set to
'w=1/[\s^2^(Fo^2^)+(0.0589P)^2^+11.8164P] where P=(Fo^2^+2Fc^2^)/3'.

Automatic conversion script
Id: cif_fix_values 3143 2015-03-26 13:38:13Z robertas 
;
_cod_original_cell_volume 1820.1(6)
_cod_database_code 2006247

loop_
_symmetry_equiv_pos_as_xyz
'x, y, z'
'-x, -y, -z'

loop_
_atom_site_aniso_label
_atom_site_aniso_U_11
_atom_site_aniso_U_22
_atom_site_aniso_U_33
_atom_site_aniso_U_12
_atom_site_aniso_U_13
_atom_site_aniso_U_23
Pd1 .0264(3) .0272(3) .0264(3) .0046(2) -.0011(2) -.0024(2)
Br1 .0665(6) .0507(6) .0526(6) -.0012(4) -.0003(4) .0020(4)
Br2 .0441(5) .0534(5) .0494(5) .0030(4) .0068(4) -.0018(4)
P1 .0288(10) .0295(10) .0287(10) .0070(8) -.0008(8) -.0020(8)
P2 .0245(9) .0311(10) .0274(9) .0054(8) -.0003(7) -.0024(8)
C111 .038(4) .030(4) .026(4) .009(3) .001(3) -.002(3)
C112 .052(5) .039(5) .046(5) .015(4) .001(4) .002(4)
C113 .074(7) .052(6) .054(5) .034(5) .015(5) .015(4)
C114 .111(9) .029(5) .049(5) .019(5) .021(6) .001(4)
C115 .076(7) .041(5) .067(6) -.005(5) -.002(5) -.008(5)
C116 .044(5) .041(5) .051(5) .007(4) -.007(4) -.010(4)
C121 .028(4) .039(4) .028(4) .004(3) -.004(3) -.001(3)
C122 .039(4) .042(5) .043(5) .010(4) .002(4) -.006(4)
C123 .045(5) .070(6) .041(5) .015(4) .009(4) -.009(4)
C124 .043(5) .078(7) .039(5) -.004(5) .007(4) .007(5)
C125 .058(6) .052(5) .049(5) -.003(4) .001(4) .012(4)
C126 .054(5) .036(5) .042(5) .005(4) .007(4) .001(4)
C131 .027(4) .028(4) .039(4) .007(3) -.001(3) .003(3)
C132 .036(4) .048(5) .033(4) .011(4) .002(3) -.002(3)
C133 .046(5) .058(5) .045(5) .022(4) .014(4) .005(4)
C134 .035(4) .058(5) .052(5) .018(4) .005(4) .015(4)
C135 .047(5) .065(6) .040(5) .015(4) -.013(4) -.003(4)
C136 .049(5) .051(5) .035(4) .022(4) -.006(4) -.008(4)
C211 .029(4) .040(4) .026(4) .010(3) .000(3) .003(3)
C212 .033(4) .063(6) .043(5) .013(4) -.001(4) -.017(4)
C213 .047(5) .078(7) .043(5) .036(5) .013(4) .004(5)
C214 .028(4) .070(6) .058(6) .003(4) .000(4) .014(5)
C215 .035(5) .047(5) .069(6) .000(4) -.009(4) -.004(4)
C216 .037(4) .036(4) .043(4) .003(3) -.002(3) .001(4)
C221 .036(4) .025(4) .033(4) .002(3) .002(3) -.006(3)
C222 .035(4) .043(5) .044(5) .002(3) .004(4) .003(4)
C223 .048(5) .042(5) .052(5) .001(4) .013(4) .000(4)
C224 .078(7) .044(5) .037(5) -.007(5) .015(5) .005(4)
C225 .066(6) .054(5) .040(5) .011(5) -.006(4) .015(4)
C226 .039(4) .045(5) .040(4) .010(4) -.001(4) .002(4)
C231 .026(4) .031(4) .035(4) .004(3) .005(3) .002(3)
C232 .037(4) .047(5) .031(4) .014(4) .002(3) -.001(3)
C233 .054(5) .049(5) .041(5) .018(4) .009(4) -.009(4)
C234 .058(5) .038(5) .056(6) .020(4) .021(4) .006(4)
C235 .058(5) .047(5) .043(5) .025(4) .013(4) .015(4)
C236 .042(4) .041(4) .034(4) .015(4) .009(3) .002(3)
O1 .108(7) .140(9) .103(7) .014(6) .007(6) -.006(7)
C1 .138(14) .129(13) .090(10) .008(11) .047(10) .021(9)
C2 .114(13) .115(15) .27(3) .011(11) .043(16) .017(17)
C3 .41(4) .074(11) .089(12) .021(17) -.027(17) .033(9)
C4 .199(19) .128(15) .108(13) -.023(14) .064(13) .021(11)

loop_
_atom_site_label
_atom_site_fract_x
_atom_site_fract_y
_atom_site_fract_z
_atom_site_U_iso_or_equiv
_atom_site_thermal_displace_type
_atom_site_calc_flag
_atom_site_refinement_flags
_atom_site_occupancy
_atom_site_disorder_group
_atom_site_type_symbol
Pd1 .73514(5) .74706(5) .25547(2) .0268(2) Uani d . 1 . Pd
Br1 .90861(10) .92286(10) .20917(4) .0578(3) Uani d . 1 . Br
Br2 .56790(9) .56652(9) .30252(4) .0494(3) Uani d . 1 . Br
P1 .8344(2) .8383(2) .35770(9) .0289(4) Uani d . 1 . P
P2 .6500(2) .6484(2) .15245(8) .0277(4) Uani d . 1 . P
C111 .8612(8) 1.0295(7) .3624(3) .031(2) Uani d . 1 . C
C112 .7458(9) 1.0948(8) .3426(4) .045(2) Uani d . 1 . C
H11A .6576(9) 1.0397(8) .3278(4) .054 Uiso calc R 1 . H
C113 .7583(11) 1.2393(10) .3443(4) .057(2) Uani d . 1 . C
H11B .6789(11) 1.2826(10) .3309(4) .068 Uiso calc R 1 . H
C114 .8878(13) 1.3207(9) .3655(4) .062(3) Uani d . 1 . C
H11C .8968(13) 1.4195(9) .3665(4) .074 Uiso calc R 1 . H
C115 1.0019(11) 1.2577(9) .3850(5) .063(3) Uani d . 1 . C
H11D 1.0902(11) 1.3135(9) .3990(5) .076 Uiso calc R 1 . H
C116 .9901(9) 1.1111(8) .3845(4) .046(2) Uani d . 1 . C
H11E 1.0690(9) 1.0683(8) .3991(4) .055 Uiso calc R 1 . H
C121 .7385(7) .7900(8) .4311(3) .032(2) Uani d . 1 . C
C122 .6755(8) .8846(8) .4674(4) .041(2) Uani d . 1 . C
H12A .6802(8) .9782(8) .4548(4) .049 Uiso calc R 1 . H
C123 .6044(9) .8412(10) .5231(4) .051(2) Uani d . 1 . C
H12B .5606(9) .9060(10) .5476(4) .062 Uiso calc R 1 . H
C124 .5974(9) .7057(10) .5425(4) .054(2) Uani d . 1 . C
H12C .5492(9) .6773(10) .5801(4) .065 Uiso calc R 1 . H
C125 .6608(10) .6133(10) .5070(4) .054(2) Uani d . 1 . C
H12D .6570(10) .5202(10) .5201(4) .065 Uiso calc R 1 . H
C126 .7310(9) .6539(8) .4516(4) .044(2) Uani d . 1 . C
H12E .7744(9) .5881(8) .4275(4) .053 Uiso calc R 1 . H
C131 1.0092(7) .7819(7) .3752(3) .031(2) Uani d . 1 . C
C132 1.0761(8) .7169(8) .3264(4) .038(2) Uani d . 1 . C
H13A 1.0297(8) .6993(8) .2846(4) .046 Uiso calc R 1 . H
C133 1.2105(9) .6779(9) .3387(4) .048(2) Uani d . 1 . C
H13B 1.2548(9) .6337(9) .3053(4) .057 Uiso calc R 1 . H
C134 1.2802(9) .7032(9) .3995(4) .047(2) Uani d . 1 . C
H13C 1.3731(9) .6794(9) .4073(4) .056 Uiso calc R 1 . H
C135 1.2131(9) .7633(9) .4486(4) .051(2) Uani d . 1 . C
H13D 1.2592(9) .7782(9) .4905(4) .061 Uiso calc R 1 . H
C136 1.0777(9) .8024(8) .4371(4) .044(2) Uani d . 1 . C
H13E 1.0322(9) .8429(8) .4713(4) .053 Uiso calc R 1 . H
C211 .4530(7) .6108(8) .1429(3) .031(2) Uani d . 1 . C
C212 .3752(8) .7072(9) .1699(4) .046(2) Uani d . 1 . C
H21A .4239(8) .7868(9) .1941(4) .056 Uiso calc R 1 . H
C213 .2261(9) .6873(10) .1615(4) .053(2) Uani d . 1 . C
H21B .1737(9) .7542(10) .1794(4) .063 Uiso calc R 1 . H
C214 .1535(9) .5695(10) .1270(4) .052(2) Uani d . 1 . C
H21C .0519(9) .5556(10) .1217(4) .063 Uiso calc R 1 . H
C215 .2291(9) .4743(9) .1009(4) .052(2) Uani d . 1 . C
H21D .1797(9) .3939(9) .0775(4) .062 Uiso calc R 1 . H
C216 .3801(8) .4942(8) .1083(4) .039(2) Uani d . 1 . C
H21E .4319(8) .4278(8) .0896(4) .047 Uiso calc R 1 . H
C221 .6960(8) .7504(7) .0808(3) .032(2) Uani d . 1 . C
C222 .8413(8) .7708(8) .0631(4) .041(2) Uani d . 1 . C
H22A .9118(8) .7336(8) .0884(4) .049 Uiso calc R 1 . H
C223 .8800(9) .8448(8) .0091(4) .048(2) Uani d . 1 . C
H22B .9769(9) .8576(8) -.0025(4) .057 Uiso calc R 1 . H
C224 .7796(11) .8995(9) -.0275(4) .054(2) Uani d . 1 . C
H22C .8072(11) .9500(9) -.0643(4) .065 Uiso calc R 1 . H
C225 .6368(10) .8816(9) -.0109(4) .053(2) Uani d . 1 . C
H22D .5674(10) .9198(9) -.0365(4) .064 Uiso calc R 1 . H
C226 .5963(8) .8075(8) .0431(4) .041(2) Uani d . 1 . C
H22E .4991(8) .7958(8) .0542(4) .049 Uiso calc R 1 . H
C231 .7197(7) .4846(7) .1347(3) .030(2) Uani d . 1 . C
C232 .7160(8) .4276(8) .0710(4) .038(2) Uani d . 1 . C
H23A .6798(8) .4752(8) .0362(4) .045 Uiso calc R 1 . H
C233 .7651(9) .3018(9) .0592(4) .047(2) Uani d . 1 . C
H23B .7614(9) .2635(9) .0162(4) .056 Uiso calc R 1 . H
C234 .8191(9) .2319(8) .1089(4) .049(2) Uani d . 1 . C
H23C .8509(9) .1453(8) .1001(4) .058 Uiso calc R 1 . H
C235 .8273(9) .2879(9) .1719(4) .047(2) Uani d . 1 . C
H23D .8663(9) .2405(9) .2061(4) .057 Uiso calc R 1 . H
C236 .7778(8) .4141(8) .1845(4) .038(2) Uani d . 1 . C
H23E .7838(8) .4524(8) .2276(4) .046 Uiso calc R 1 . H
O1 .4270(11) 1.0129(11) .2580(5) .118(3) Uani d . 1 . O
C1 .3183(18) 1.0605(18) .2881(7) .118(5) Uani d . 1 . C
H1A .3458(18) 1.0785(18) .3347(7) .142 Uiso calc R 1 . H
H1B .2321(18) .9882(18) .2840(7) .142 Uiso calc R 1 . H
C2 .284(2) 1.189(2) .2604(13) .165(8) Uani d . 1 . C
H2A .181(2) 1.180(2) .2464(13) .198 Uiso calc R 1 . H
H2B .309(2) 1.270(2) .2916(13) .198 Uiso calc R 1 . H
C3 .374(4) 1.2021(18) .2057(8) .191(13) Uani d . 1 . C
H3A .315(4) 1.2049(18) .1652(8) .230 Uiso calc R 1 . H
H3B .444(4) 1.2893(18) .2107(8) .230 Uiso calc R 1 . H
C4 .445(2) 1.088(2) .2032(8) .148(7) Uani d . 1 . C
H4A .549(2) 1.120(2) .1988(8) .177 Uiso calc R 1 . H
H4B .409(2) 1.027(2) .1647(8) .177 Uiso calc R 1 . H

loop_
_atom_type_symbol
_atom_type_description
_atom_type_scat_dispersion_real
_atom_type_scat_dispersion_imag
_atom_type_scat_source
C C 0.0033 0.0016 'International Tables Vol C Tables 4.2.6.8 and 6.1.1.4'
H H 0.0000 0.0000 'International Tables Vol C Tables 4.2.6.8 and 6.1.1.4'
P P 0.1023 0.0942 'International Tables Vol C Tables 4.2.6.8 and 6.1.1.4'
Br Br -0.2901 2.4595 'International Tables Vol C Tables 4.2.6.8 and 6.1.1.4'
Pd Pd -0.9988 1.0072 'International Tables Vol C Tables 4.2.6.8 and 6.1.1.4'
O O 0.0106 0.0060 'International Tables Vol C Tables 4.2.6.8 and 6.1.1.4'

loop_
_geom_angle_atom_site_label_1
_geom_angle_atom_site_label_2
_geom_angle_atom_site_label_3
_geom_angle
_geom_angle_publ_flag
P1 Pd1 P2 176.06(6) y
P1 Pd1 Br1 86.82(6) y
P2 Pd1 Br1 92.18(6) y
P1 Pd1 Br2 92.76(6) y
P2 Pd1 Br2 88.12(6) y
Br1 Pd1 Br2 178.09(4) y
C111 P1 C131 108.0(3) ?
C111 P1 C121 103.6(3) ?
C131 P1 C121 102.2(3) ?
C111 P1 Pd1 111.8(2) ?
C131 P1 Pd1 110.6(2) ?
C121 P1 Pd1 119.7(2) ?
C211 P2 C231 107.7(3) ?
C211 P2 C221 102.2(3) ?
C231 P2 C221 102.8(3) ?
C211 P2 Pd1 113.3(2) ?
C231 P2 Pd1 111.5(2) ?
C221 P2 Pd1 118.3(2) ?
C112 C111 C116 119.3(7) ?
C112 C111 P1 117.5(6) ?
C116 C111 P1 123.3(6) ?
C113 C112 C111 120.8(8) ?
C112 C113 C114 119.9(8) ?
C115 C114 C113 119.8(8) ?
C114 C115 C116 120.9(9) ?
C111 C116 C115 119.3(8) ?
C122 C121 C126 118.5(7) ?
C122 C121 P1 122.5(6) ?
C126 C121 P1 119.0(5) ?
C121 C122 C123 119.7(8) ?
C124 C123 C122 121.1(8) ?
C125 C124 C123 119.0(8) ?
C124 C125 C126 120.8(8) ?
C125 C126 C121 120.9(8) ?
C132 C131 C136 118.7(6) ?
C132 C131 P1 120.1(5) ?
C136 C131 P1 121.2(5) ?
C133 C132 C131 120.4(7) ?
C134 C133 C132 120.6(7) ?
C135 C134 C133 119.4(7) ?
C134 C135 C136 120.7(7) ?
C135 C136 C131 120.1(7) ?
C216 C211 C212 119.1(7) ?
C216 C211 P2 123.0(5) ?
C212 C211 P2 117.9(6) ?
C211 C212 C213 120.3(8) ?
C214 C213 C212 120.3(8) ?
C215 C214 C213 119.7(7) ?
C214 C215 C216 120.6(8) ?
C211 C216 C215 120.1(7) ?
C226 C221 C222 118.2(7) ?
C226 C221 P2 123.5(6) ?
C222 C221 P2 118.3(6) ?
C223 C222 C221 120.2(7) ?
C224 C223 C222 120.4(8) ?
C223 C224 C225 120.4(8) ?
C226 C225 C224 119.8(8) ?
C221 C226 C225 121.0(8) ?
C236 C231 C232 118.5(6) ?
C236 C231 P2 120.3(5) ?
C232 C231 P2 121.2(5) ?
C233 C232 C231 120.0(7) ?
C234 C233 C232 120.9(7) ?
C233 C234 C235 120.1(7) ?
C234 C235 C236 119.6(7) ?
C235 C236 C231 120.8(7) ?
C1 O1 C4 105.8(13) ?
O1 C1 C2 111.5(13) ?
C3 C2 C1 101.9(15) ?
C4 C3 C2 107.9(14) ?
C3 C4 O1 111.1(15) ?

loop_
_geom_bond_atom_site_label_1
_geom_bond_atom_site_label_2
_geom_bond_site_symmetry_2
_geom_bond_distance
_geom_bond_publ_flag
Pd1 P1 . 2.336(2) y
Pd1 P2 . 2.337(2) y
Pd1 Br1 . 2.4148(13) y
Pd1 Br2 . 2.4169(13) y
P1 C111 . 1.815(7) ?
P1 C131 . 1.823(7) ?
P1 C121 . 1.830(7) ?
P2 C211 . 1.823(7) ?
P2 C231 . 1.824(7) ?
P2 C221 . 1.831(7) ?
C111 C112 . 1.380(10) ?
C111 C116 . 1.381(10) ?
C112 C113 . 1.375(12) ?
C113 C114 . 1.380(14) ?
C114 C115 . 1.356(14) ?
C115 C116 . 1.396(12) ?
C121 C122 . 1.372(10) ?
C121 C126 . 1.382(10) ?
C122 C123 . 1.397(11) ?
C123 C124 . 1.369(12) ?
C124 C125 . 1.351(12) ?
C125 C126 . 1.380(11) ?
C131 C132 . 1.384(10) ?
C131 C136 . 1.389(10) ?
C132 C133 . 1.380(11) ?
C133 C134 . 1.375(11) ?
C134 C135 . 1.368(11) ?
C135 C136 . 1.387(11) ?
C211 C216 . 1.373(10) ?
C211 C212 . 1.379(10) ?
C212 C213 . 1.380(11) ?
C213 C214 . 1.380(12) ?
C214 C215 . 1.350(12) ?
C215 C216 . 1.397(11) ?
C221 C226 . 1.374(10) ?
C221 C222 . 1.411(10) ?
C222 C223 . 1.374(11) ?
C223 C224 . 1.355(12) ?
C224 C225 . 1.382(12) ?
C225 C226 . 1.378(11) ?
C231 C236 . 1.383(10) ?
C231 C232 . 1.394(10) ?
C232 C233 . 1.375(11) ?
C233 C234 . 1.360(11) ?
C234 C235 . 1.376(11) ?
C235 C236 . 1.382(11) ?
O1 C1 . 1.34(2) ?
O1 C4 . 1.36(2) ?
C1 C2 . 1.45(2) ?
C2 C3 . 1.44(2) ?
C3 C4 . 1.36(2) ?
